data_4518714
loop_
_publ_author_name
'Maust, Ruth L.'
'Li, Penghao'
'Shao, Baihao'
'Zeitler, Sarah M.'
'Sun, Peiguan B.'
'Reid, Harrison W.'
'Zakharov, Lev N.'
'Golder, Matthew R.'
'Jasti, Ramesh'

_publ_section_title
;
 Controlled Polymerization of Norbornene Cycloparaphenylenes Expands
 Carbon Nanomaterials Design Space
;
_journal_name_full 'ACS Central Science'
_journal_paper_doi 10.1021/acscentsci.1c00345
_journal_year 2021
_chemical_formula_sum 'C25 H22 Br2 O2'
_chemical_formula_weight 514.24
_space_group_crystal_system monoclinic
_space_group_IT_number 14
_space_group_name_Hall '-P 2ybc'
_space_group_name_H-M_alt 'P 1 21/c 1'
_atom_sites_solution_hydrogens geom
_audit_creation_method SHELXL-2014/7
_cell_angle_alpha 90
_cell_angle_beta 112.7030(10)
_cell_angle_gamma 90
_cell_formula_units_Z 4
_cell_length_a 12.3702(5)
_cell_length_b 15.2429(6)
_cell_length_c 12.0344(4)
_cell_measurement_reflns_used 8658
_cell_measurement_temperature 173(2)
_cell_measurement_theta_max 66.57
_cell_measurement_theta_min 4.93
_cell_volume 2093.36(14)
_computing_cell_refinement 'Bruker SAINT'
_computing_data_collection 'Bruker APEX2'
_computing_data_reduction 'Bruker SAINT'
_computing_molecular_graphics 'Bruker SHELXTL'
_computing_publication_material 'Bruker SHELXTL'
_computing_structure_refinement 'SHELXL-2014/7 (Sheldrick, 2014)'
_computing_structure_solution 'SHELXS-97 (Sheldrick 2008)'
_diffrn_ambient_temperature 173(2)
_diffrn_measured_fraction_theta_full 0.997
_diffrn_measured_fraction_theta_max 0.997
_diffrn_measurement_device_type 'Bruker Apex II CCD'
_diffrn_measurement_method '\f and \w scans'
_diffrn_radiation_type CuK\a
_diffrn_radiation_wavelength 1.54178
_diffrn_reflns_av_R_equivalents 0.0496
_diffrn_reflns_av_unetI/netI 0.0351
_diffrn_reflns_Laue_measured_fraction_full 0.997
_diffrn_reflns_Laue_measured_fraction_max 0.997
_diffrn_reflns_limit_h_max 14
_diffrn_reflns_limit_h_min -14
_diffrn_reflns_limit_k_max 18
_diffrn_reflns_limit_k_min -17
_diffrn_reflns_limit_l_max 14
_diffrn_reflns_limit_l_min -14
_diffrn_reflns_number 16491
_diffrn_reflns_point_group_measured_fraction_full 0.997
_diffrn_reflns_point_group_measured_fraction_max 0.997
_diffrn_reflns_theta_full 66.657
_diffrn_reflns_theta_max 66.657
_diffrn_reflns_theta_min 4.841
_diffrn_source 'Incoatec I\mS'
_exptl_absorpt_coefficient_mu 5.058
_exptl_absorpt_correction_T_max 0.7528
_exptl_absorpt_correction_T_min 0.6389
_exptl_absorpt_correction_type multi-scan
_exptl_absorpt_process_details SADABS
_exptl_crystal_colour colorless
_exptl_crystal_density_diffrn 1.632
_exptl_crystal_description cut-block
_exptl_crystal_F_000 1032
_exptl_crystal_size_max 0.090
_exptl_crystal_size_mid 0.060
_exptl_crystal_size_min 0.040
_refine_diff_density_max 0.573
_refine_diff_density_min -0.507
_refine_diff_density_rms 0.071
_refine_ls_extinction_method none
_refine_ls_goodness_of_fit_ref 1.044
_refine_ls_hydrogen_treatment constr
_refine_ls_matrix_type full
_refine_ls_number_parameters 262
_refine_ls_number_reflns 3694
_refine_ls_number_restraints 0
_refine_ls_restrained_S_all 1.044
_refine_ls_R_factor_all 0.0344
_refine_ls_R_factor_gt 0.0313
_refine_ls_shift/su_max 0.002
_refine_ls_shift/su_mean 0.000
_refine_ls_structure_factor_coef Fsqd
_refine_ls_weighting_details 'w=1/[\s^2^(Fo^2^)+(0.0416P)^2^+2.1778P] where P=(Fo^2^+2Fc^2^)/3'
_refine_ls_weighting_scheme calc
_refine_ls_wR_factor_gt 0.0848
_refine_ls_wR_factor_ref 0.0870
_reflns_Friedel_coverage 0.000
_reflns_number_gt 3355
_reflns_number_total 3694
_reflns_threshold_expression 'I > 2\s(I)'
_cod_data_source_file oc1c00345_si_002.cif
_cod_data_source_block jasti158
_cod_original_sg_symbol_H-M 'P 21/c'
_cod_database_code 4518714
_shelx_shelxl_version_number 2014/7
_shelx_space_group_comment
;
The symmetry employed for this shelxl refinement is uniquely defined
by the following loop, which should always be used as a source of
symmetry information in preference to the above space-group names.
They are only intended as comments.
;
_shelx_estimated_absorpt_t_min 0.659
_shelx_estimated_absorpt_t_max 0.823

loop_
_space_group_symop_operation_xyz
'x, y, z'
'-x, y+1/2, -z+1/2'
'-x, -y, -z'
'x, -y-1/2, z-1/2'

loop_
_atom_site_label
_atom_site_type_symbol
_atom_site_fract_x
_atom_site_fract_y
_atom_site_fract_z
_atom_site_U_iso_or_equiv
_atom_site_adp_type
_atom_site_occupancy
_atom_site_site_symmetry_order
_atom_site_calc_flag
_atom_site_refinement_flags_posn
_atom_site_refinement_flags_adp
_atom_site_refinement_flags_occupancy
_atom_site_disorder_assembly
_atom_site_disorder_group
Br1 Br 0.67278(3) 0.04674(2) 1.20820(3) 0.03704(11) Uani 1 1 d . . . . .
Br2 Br 1.39191(3) 0.20479(2) 1.13609(3) 0.04074(12) Uani 1 1 d . . . . .
O1 O 0.58555(15) 0.08597(13) 0.62067(16) 0.0271(4) Uani 1 1 d . . . . .
O2 O 0.96026(16) 0.17629(12) 0.58377(15) 0.0254(4) Uani 1 1 d . . . . .
C1 C 0.7024(2) 0.10051(16) 0.7087(2) 0.0210(5) Uani 1 1 d . . . . .
C2 C 0.7398(2) 0.19471(16) 0.7023(2) 0.0224(5) Uani 1 1 d . . . . .
H2A H 0.6885 0.2400 0.7060 0.027 Uiso 1 1 calc R U . . .
C3 C 0.8385(2) 0.21860(15) 0.6919(2) 0.0222(5) Uani 1 1 d . . . . .
H3A H 0.8522 0.2796 0.6881 0.027 Uiso 1 1 calc R U . . .
C4 C 0.9314(2) 0.15596(15) 0.6857(2) 0.0192(5) Uani 1 1 d . . . . .
C5 C 0.8877(2) 0.06351(15) 0.6793(2) 0.0189(5) Uani 1 1 d . . . . .
C6 C 0.7887(2) 0.03958(15) 0.6895(2) 0.0195(5) Uani 1 1 d . . . . .
C7 C 0.7788(2) -0.06083(16) 0.6749(2) 0.0249(5) Uani 1 1 d . . . . .
H7A H 0.7239 -0.0912 0.7052 0.030 Uiso 1 1 calc R U . . .
C8 C 0.9114(2) -0.08342(17) 0.7383(3) 0.0278(6) Uani 1 1 d . . . . .
H8A H 0.9452 -0.0664 0.8243 0.033 Uiso 1 1 calc R U . . .
H8B H 0.9292 -0.1456 0.7285 0.033 Uiso 1 1 calc R U . . .
C9 C 0.9456(2) -0.01990(16) 0.6562(2) 0.0248(5) Uani 1 1 d . . . . .
H9A H 1.0307 -0.0161 0.6705 0.030 Uiso 1 1 calc R U . . .
C10 C 0.8627(3) -0.05678(18) 0.5337(3) 0.0326(6) Uani 1 1 d . . . . .
H10A H 0.8793 -0.0617 0.4631 0.039 Uiso 1 1 calc R U . . .
C11 C 0.7643(3) -0.08030(18) 0.5446(3) 0.0327(6) Uani 1 1 d . . . . .
H11A H 0.6971 -0.1047 0.4832 0.039 Uiso 1 1 calc R U . . .
C12 C 0.6937(2) 0.08557(16) 0.8312(2) 0.0219(5) Uani 1 1 d . . . . .
C13 C 0.5932(2) 0.1086(2) 0.8493(3) 0.0365(7) Uani 1 1 d . . . . .
H13A H 0.5281 0.1322 0.7844 0.044 Uiso 1 1 calc R U . . .
C14 C 0.5867(3) 0.0978(2) 0.9609(3) 0.0403(7) Uani 1 1 d . . . . .
H14A H 0.5178 0.1144 0.9726 0.048 Uiso 1 1 calc R U . . .
C15 C 0.6804(2) 0.06294(17) 1.0545(2) 0.0252(5) Uani 1 1 d . . . . .
C16 C 0.7809(2) 0.03825(17) 1.0388(2) 0.0261(5) Uani 1 1 d . . . . .
H16A H 0.8451 0.0135 1.1035 0.031 Uiso 1 1 calc R U . . .
C17 C 0.7865(2) 0.05026(17) 0.9273(2) 0.0246(5) Uani 1 1 d . . . . .
H17A H 0.8557 0.0339 0.9162 0.029 Uiso 1 1 calc R U . . .
C18 C 1.0462(2) 0.16762(15) 0.7960(2) 0.0189(5) Uani 1 1 d . . . . .
C19 C 1.0440(2) 0.17292(16) 0.9102(2) 0.0216(5) Uani 1 1 d . . . . .
H19A H 0.9710 0.1690 0.9189 0.026 Uiso 1 1 calc R U . . .
C20 C 1.1459(2) 0.18383(16) 1.0118(2) 0.0238(5) Uani 1 1 d . . . . .
H20A H 1.1433 0.1872 1.0896 0.029 Uiso 1 1 calc R U . . .
C21 C 1.2514(2) 0.18977(16) 0.9974(2) 0.0242(5) Uani 1 1 d . . . . .
C22 C 1.2568(2) 0.18493(17) 0.8847(2) 0.0267(6) Uani 1 1 d . . . . .
H22A H 1.3298 0.1896 0.8762 0.032 Uiso 1 1 calc R U . . .
C23 C 1.1538(2) 0.17317(16) 0.7843(2) 0.0229(5) Uani 1 1 d . . . . .
H23A H 1.1567 0.1688 0.7068 0.027 Uiso 1 1 calc R U . . .
C24 C 0.5709(3) 0.1059(2) 0.4994(2) 0.0339(6) Uani 1 1 d . . . . .
H24A H 0.4896 0.0944 0.4453 0.051 Uiso 1 1 calc R U . . .
H24B H 0.5894 0.1679 0.4938 0.051 Uiso 1 1 calc R U . . .
H24C H 0.6237 0.0691 0.4762 0.051 Uiso 1 1 calc R U . . .
C25 C 0.8634(3) 0.1688(2) 0.4703(2) 0.0349(7) Uani 1 1 d . . . . .
H25A H 0.8893 0.1835 0.4052 0.052 Uiso 1 1 calc R U . . .
H25B H 0.8336 0.1085 0.4597 0.052 Uiso 1 1 calc R U . . .
H25C H 0.8011 0.2092 0.4684 0.052 Uiso 1 1 calc R U . . .

loop_
_atom_site_aniso_label
_atom_site_aniso_U_11
_atom_site_aniso_U_22
_atom_site_aniso_U_33
_atom_site_aniso_U_23
_atom_site_aniso_U_13
_atom_site_aniso_U_12
Br1 0.0417(2) 0.0457(2) 0.02717(18) -0.00124(12) 0.01713(14) 0.00141(14)
Br2 0.02426(17) 0.0555(2) 0.03273(19) -0.00270(14) 0.00031(13) -0.00399(14)
O1 0.0196(9) 0.0340(10) 0.0229(9) 0.0011(8) 0.0030(7) -0.0025(8)
O2 0.0295(10) 0.0280(9) 0.0179(9) 0.0035(7) 0.0082(8) -0.0064(8)
C1 0.0179(12) 0.0202(12) 0.0213(12) 0.0009(9) 0.0038(10) 0.0006(10)
C2 0.0228(12) 0.0193(12) 0.0200(12) 0.0010(9) 0.0025(10) 0.0067(10)
C3 0.0274(13) 0.0144(11) 0.0194(12) 0.0014(9) 0.0029(10) 0.0009(10)
C4 0.0230(12) 0.0171(11) 0.0170(12) 0.0017(9) 0.0073(10) -0.0008(10)
C5 0.0235(12) 0.0169(11) 0.0155(11) -0.0003(9) 0.0066(10) 0.0002(10)
C6 0.0219(12) 0.0165(11) 0.0178(12) 0.0001(9) 0.0051(10) -0.0001(10)
C7 0.0280(14) 0.0168(12) 0.0314(14) -0.0011(10) 0.0131(12) -0.0025(10)
C8 0.0309(14) 0.0165(12) 0.0393(15) 0.0044(11) 0.0172(12) 0.0025(11)
C9 0.0279(13) 0.0185(12) 0.0327(14) -0.0016(10) 0.0168(11) -0.0001(11)
C10 0.0440(17) 0.0258(13) 0.0330(15) -0.0111(11) 0.0204(13) -0.0044(12)
C11 0.0401(16) 0.0239(13) 0.0322(15) -0.0120(11) 0.0120(13) -0.0071(12)
C12 0.0209(12) 0.0188(11) 0.0251(13) -0.0018(10) 0.0081(10) -0.0006(10)
C13 0.0252(14) 0.0526(18) 0.0294(15) 0.0078(13) 0.0081(12) 0.0168(13)
C14 0.0287(15) 0.061(2) 0.0348(16) 0.0052(14) 0.0166(13) 0.0159(15)
C15 0.0277(13) 0.0282(13) 0.0212(13) -0.0023(10) 0.0112(11) -0.0026(11)
C16 0.0225(13) 0.0295(13) 0.0226(13) 0.0020(10) 0.0048(10) 0.0009(11)
C17 0.0198(12) 0.0270(13) 0.0275(14) -0.0006(10) 0.0098(11) 0.0020(10)
C18 0.0214(12) 0.0128(10) 0.0223(12) 0.0010(9) 0.0083(10) -0.0006(9)
C19 0.0212(12) 0.0203(12) 0.0241(13) 0.0007(10) 0.0095(10) 0.0005(10)
C20 0.0271(13) 0.0223(12) 0.0218(13) -0.0006(10) 0.0094(11) -0.0003(10)
C21 0.0211(12) 0.0208(12) 0.0244(13) -0.0010(10) 0.0018(10) -0.0001(10)
C22 0.0211(13) 0.0280(13) 0.0323(14) 0.0027(11) 0.0116(11) 0.0012(11)
C23 0.0260(13) 0.0213(12) 0.0243(13) -0.0006(10) 0.0128(11) 0.0005(10)
C24 0.0282(14) 0.0409(16) 0.0239(14) 0.0016(12) 0.0004(11) -0.0052(13)
C25 0.0401(16) 0.0408(16) 0.0186(13) 0.0050(12) 0.0058(12) -0.0093(14)

loop_
_atom_type_symbol
_atom_type_description
_atom_type_scat_dispersion_real
_atom_type_scat_dispersion_imag
_atom_type_scat_source
C C 0.0181 0.0091 'International Tables Vol C Tables 4.2.6.8 and 6.1.1.4'
H H 0.0000 0.0000 'International Tables Vol C Tables 4.2.6.8 and 6.1.1.4'
O O 0.0492 0.0322 'International Tables Vol C Tables 4.2.6.8 and 6.1.1.4'
Br Br -0.6763 1.2805 'International Tables Vol C Tables 4.2.6.8 and 6.1.1.4'

loop_
_geom_angle_atom_site_label_1
_geom_angle_atom_site_label_2
_geom_angle_atom_site_label_3
_geom_angle
_geom_angle_site_symmetry_1
_geom_angle_site_symmetry_3
_geom_angle_publ_flag
C24 O1 C1 114.4(2) . . ?
C25 O2 C4 113.85(19) . . ?
O1 C1 C6 111.3(2) . . ?
O1 C1 C2 110.3(2) . . ?
C6 C1 C2 109.2(2) . . ?
O1 C1 C12 105.07(19) . . ?
C6 C1 C12 112.0(2) . . ?
C2 C1 C12 108.9(2) . . ?
C3 C2 C1 125.0(2) . . ?
C3 C2 H2A 117.5 . . ?
C1 C2 H2A 117.5 . . ?
C2 C3 C4 125.0(2) . . ?
C2 C3 H3A 117.5 . . ?
C4 C3 H3A 117.5 . . ?
O2 C4 C5 111.23(19) . . ?
O2 C4 C3 110.42(19) . . ?
C5 C4 C3 109.2(2) . . ?
O2 C4 C18 105.13(19) . . ?
C5 C4 C18 110.33(19) . . ?
C3 C4 C18 110.48(19) . . ?
C6 C5 C4 125.4(2) . . ?
C6 C5 C9 107.5(2) . . ?
C4 C5 C9 127.1(2) . . ?
C5 C6 C1 125.5(2) . . ?
C5 C6 C7 107.4(2) . . ?
C1 C6 C7 127.1(2) . . ?
C11 C7 C6 106.3(2) . . ?
C11 C7 C8 98.2(2) . . ?
C6 C7 C8 98.1(2) . . ?
C11 C7 H7A 117.0 . . ?
C6 C7 H7A 117.0 . . ?
C8 C7 H7A 117.0 . . ?
C9 C8 C7 92.6(2) . . ?
C9 C8 H8A 113.2 . . ?
C7 C8 H8A 113.2 . . ?
C9 C8 H8B 113.2 . . ?
C7 C8 H8B 113.2 . . ?
H8A C8 H8B 110.5 . . ?
C5 C9 C10 106.9(2) . . ?
C5 C9 C8 98.04(19) . . ?
C10 C9 C8 97.9(2) . . ?
C5 C9 H9A 117.0 . . ?
C10 C9 H9A 117.0 . . ?
C8 C9 H9A 117.0 . . ?
C11 C10 C9 107.6(2) . . ?
C11 C10 H10A 126.2 . . ?
C9 C10 H10A 126.2 . . ?
C10 C11 C7 107.4(2) . . ?
C10 C11 H11A 126.3 . . ?
C7 C11 H11A 126.3 . . ?
C17 C12 C13 118.1(2) . . ?
C17 C12 C1 121.0(2) . . ?
C13 C12 C1 120.8(2) . . ?
C14 C13 C12 120.9(3) . . ?
C14 C13 H13A 119.6 . . ?
C12 C13 H13A 119.6 . . ?
C15 C14 C13 119.6(3) . . ?
C15 C14 H14A 120.2 . . ?
C13 C14 H14A 120.2 . . ?
C14 C15 C16 120.9(2) . . ?
C14 C15 Br1 120.2(2) . . ?
C16 C15 Br1 118.8(2) . . ?
C15 C16 C17 118.8(2) . . ?
C15 C16 H16A 120.6 . . ?
C17 C16 H16A 120.6 . . ?
C16 C17 C12 121.7(2) . . ?
C16 C17 H17A 119.1 . . ?
C12 C17 H17A 119.1 . . ?
C19 C18 C23 118.8(2) . . ?
C19 C18 C4 119.9(2) . . ?
C23 C18 C4 121.4(2) . . ?
C18 C19 C20 121.5(2) . . ?
C18 C19 H19A 119.3 . . ?
C20 C19 H19A 119.3 . . ?
C21 C20 C19 118.5(2) . . ?
C21 C20 H20A 120.7 . . ?
C19 C20 H20A 120.7 . . ?
C20 C21 C22 121.5(2) . . ?
C20 C21 Br2 119.0(2) . . ?
C22 C21 Br2 119.5(2) . . ?
C21 C22 C23 119.0(2) . . ?
C21 C22 H22A 120.5 . . ?
C23 C22 H22A 120.5 . . ?
C22 C23 C18 120.7(2) . . ?
C22 C23 H23A 119.6 . . ?
C18 C23 H23A 119.6 . . ?
O1 C24 H24A 109.5 . . ?
O1 C24 H24B 109.5 . . ?
H24A C24 H24B 109.5 . . ?
O1 C24 H24C 109.5 . . ?
H24A C24 H24C 109.5 . . ?
H24B C24 H24C 109.5 . . ?
O2 C25 H25A 109.5 . . ?
O2 C25 H25B 109.5 . . ?
H25A C25 H25B 109.5 . . ?
O2 C25 H25C 109.5 . . ?
H25A C25 H25C 109.5 . . ?
H25B C25 H25C 109.5 . . ?

loop_
_geom_bond_atom_site_label_1
_geom_bond_atom_site_label_2
_geom_bond_distance
_geom_bond_site_symmetry_2
_geom_bond_publ_flag
Br1 C15 1.905(3) . ?
Br2 C21 1.902(3) . ?
O1 C24 1.432(3) . ?
O1 C1 1.442(3) . ?
O2 C25 1.432(3) . ?
O2 C4 1.437(3) . ?
C1 C6 1.498(3) . ?
C1 C2 1.520(3) . ?
C1 C12 1.537(3) . ?
C2 C3 1.325(4) . ?
C2 H2A 0.9500 . ?
C3 C4 1.518(3) . ?
C3 H3A 0.9500 . ?
C4 C5 1.500(3) . ?
C4 C18 1.535(3) . ?
C5 C6 1.328(4) . ?
C5 C9 1.537(3) . ?
C6 C7 1.540(3) . ?
C7 C11 1.537(4) . ?
C7 C8 1.558(4) . ?
C7 H7A 1.0000 . ?
C8 C9 1.554(4) . ?
C8 H8A 0.9900 . ?
C8 H8B 0.9900 . ?
C9 C10 1.541(4) . ?
C9 H9A 1.0000 . ?
C10 C11 1.324(4) . ?
C10 H10A 0.9500 . ?
C11 H11A 0.9500 . ?
C12 C17 1.385(4) . ?
C12 C13 1.387(4) . ?
C13 C14 1.386(4) . ?
C13 H13A 0.9500 . ?
C14 C15 1.374(4) . ?
C14 H14A 0.9500 . ?
C15 C16 1.379(4) . ?
C16 C17 1.383(4) . ?
C16 H16A 0.9500 . ?
C17 H17A 0.9500 . ?
C18 C19 1.387(3) . ?
C18 C23 1.394(3) . ?
C19 C20 1.387(4) . ?
C19 H19A 0.9500 . ?
C20 C21 1.384(4) . ?
C20 H20A 0.9500 . ?
C21 C22 1.386(4) . ?
C22 C23 1.387(4) . ?
C22 H22A 0.9500 . ?
C23 H23A 0.9500 . ?
C24 H24A 0.9800 . ?
C24 H24B 0.9800 . ?
C24 H24C 0.9800 . ?
C25 H25A 0.9800 . ?
C25 H25B 0.9800 . ?
C25 H25C 0.9800 . ?

loop_
_geom_hbond_atom_site_label_D
_geom_hbond_atom_site_label_H
_geom_hbond_atom_site_label_A
_geom_hbond_distance_DH
_geom_hbond_distance_HA
_geom_hbond_distance_DA
_geom_hbond_angle_DHA
_geom_hbond_site_symmetry_A
C25 H25B Br1 0.98 3.06 3.637(3) 119.1 1_554

loop_
_geom_torsion_atom_site_label_1
_geom_torsion_atom_site_label_2
_geom_torsion_atom_site_label_3
_geom_torsion_atom_site_label_4
_geom_torsion
_geom_torsion_site_symmetry_1
_geom_torsion_site_symmetry_2
_geom_torsion_site_symmetry_3
_geom_torsion_site_symmetry_4
_geom_torsion_publ_flag
C24 O1 C1 C6 -65.1(3) . . . . ?
C24 O1 C1 C2 56.3(3) . . . . ?
C24 O1 C1 C12 173.5(2) . . . . ?
O1 C1 C2 C3 -128.0(3) . . . . ?
C6 C1 C2 C3 -5.4(3) . . . . ?
C12 C1 C2 C3 117.1(3) . . . . ?
C1 C2 C3 C4 -0.5(4) . . . . ?
C25 O2 C4 C5 60.3(3) . . . . ?
C25 O2 C4 C3 -61.1(3) . . . . ?
C25 O2 C4 C18 179.7(2) . . . . ?
C2 C3 C4 O2 128.8(3) . . . . ?
C2 C3 C4 C5 6.2(3) . . . . ?
C2 C3 C4 C18 -115.3(3) . . . . ?
O2 C4 C5 C6 -128.2(3) . . . . ?
C3 C4 C5 C6 -6.1(3) . . . . ?
C18 C4 C5 C6 115.5(3) . . . . ?
O2 C4 C5 C9 49.7(3) . . . . ?
C3 C4 C5 C9 171.8(2) . . . . ?
C18 C4 C5 C9 -66.6(3) . . . . ?
C4 C5 C6 C1 0.3(4) . . . . ?
C9 C5 C6 C1 -178.0(2) . . . . ?
C4 C5 C6 C7 178.9(2) . . . . ?
C9 C5 C6 C7 0.7(3) . . . . ?
O1 C1 C6 C5 127.5(3) . . . . ?
C2 C1 C6 C5 5.5(3) . . . . ?
C12 C1 C6 C5 -115.2(3) . . . . ?
O1 C1 C6 C7 -50.8(3) . . . . ?
C2 C1 C6 C7 -172.8(2) . . . . ?
C12 C1 C6 C7 66.5(3) . . . . ?
C5 C6 C7 C11 -65.7(3) . . . . ?
C1 C6 C7 C11 112.9(3) . . . . ?
C5 C6 C7 C8 35.3(3) . . . . ?
C1 C6 C7 C8 -146.1(2) . . . . ?
C11 C7 C8 C9 54.0(2) . . . . ?
C6 C7 C8 C9 -53.9(2) . . . . ?
C6 C5 C9 C10 64.3(3) . . . . ?
C4 C5 C9 C10 -113.9(3) . . . . ?
C6 C5 C9 C8 -36.5(3) . . . . ?
C4 C5 C9 C8 145.3(2) . . . . ?
C7 C8 C9 C5 54.3(2) . . . . ?
C7 C8 C9 C10 -54.1(2) . . . . ?
C5 C9 C10 C11 -64.5(3) . . . . ?
C8 C9 C10 C11 36.4(3) . . . . ?
C9 C10 C11 C7 -0.6(3) . . . . ?
C6 C7 C11 C10 65.6(3) . . . . ?
C8 C7 C11 C10 -35.4(3) . . . . ?
O1 C1 C12 C17 146.8(2) . . . . ?
C6 C1 C12 C17 25.8(3) . . . . ?
C2 C1 C12 C17 -95.1(3) . . . . ?
O1 C1 C12 C13 -34.4(3) . . . . ?
C6 C1 C12 C13 -155.4(3) . . . . ?
C2 C1 C12 C13 83.7(3) . . . . ?
C17 C12 C13 C14 0.9(5) . . . . ?
C1 C12 C13 C14 -177.9(3) . . . . ?
C12 C13 C14 C15 -0.6(5) . . . . ?
C13 C14 C15 C16 -0.3(5) . . . . ?
C13 C14 C15 Br1 -179.6(3) . . . . ?
C14 C15 C16 C17 0.8(4) . . . . ?
Br1 C15 C16 C17 -179.84(19) . . . . ?
C15 C16 C17 C12 -0.6(4) . . . . ?
C13 C12 C17 C16 -0.3(4) . . . . ?
C1 C12 C17 C16 178.5(2) . . . . ?
O2 C4 C18 C19 165.1(2) . . . . ?
C5 C4 C18 C19 -74.9(3) . . . . ?
C3 C4 C18 C19 46.0(3) . . . . ?
O2 C4 C18 C23 -14.8(3) . . . . ?
C5 C4 C18 C23 105.2(3) . . . . ?
C3 C4 C18 C23 -134.0(2) . . . . ?
C23 C18 C19 C20 0.2(4) . . . . ?
C4 C18 C19 C20 -179.7(2) . . . . ?
C18 C19 C20 C21 0.2(4) . . . . ?
C19 C20 C21 C22 -0.1(4) . . . . ?
C19 C20 C21 Br2 179.98(19) . . . . ?
C20 C21 C22 C23 -0.5(4) . . . . ?
Br2 C21 C22 C23 179.42(19) . . . . ?
C21 C22 C23 C18 1.0(4) . . . . ?
C19 C18 C23 C22 -0.8(4) . . . . ?
C4 C18 C23 C22 179.1(2) . . . . ?
